data_7227906
loop_
_publ_author_name
'Li, Feng-rui'
'Lv, Jing-hua'
'Yu, Kai'
'Zhang, He'
'Wang, Chun-mei'
'Wang, Chunxiao'
'Zhou, Bai-bin'

_publ_section_title
;
 Two extended Wells--Dawson arsenomolybdate architectures directed by
 Na(i) and/or Cu(i) organic complex linkers
;
_journal_issue 17
_journal_name_full CrystEngComm
_journal_page_first 2320
_journal_paper_doi 10.1039/C6CE02539K
_journal_volume 19
_journal_year 2017
_chemical_formula_sum 'C48 H56 As6 Cu4 Mo36 N32 Na2 O128'
_chemical_formula_weight 7332.80
_chemical_name_systematic
; 
 ? 
;
_space_group_IT_number 2
_symmetry_cell_setting triclinic
_symmetry_space_group_name_Hall '-P 1'
_symmetry_space_group_name_H-M 'P -1'
_atom_sites_solution_hydrogens geom
_atom_sites_solution_primary direct
_atom_sites_solution_secondary difmap
_audit_creation_method SHELXL-97
_audit_update_record
;
2016-12-11 deposited with the CCDC.
2017-03-21 downloaded from the CCDC.
;
_cell_angle_alpha 80.9942(9)
_cell_angle_beta 83.7204(10)
_cell_angle_gamma 75.2446(9)
_cell_formula_units_Z 1
_cell_length_a 15.0907(9)
_cell_length_b 15.2326(9)
_cell_length_c 18.8918(11)
_cell_measurement_reflns_used 12548
_cell_measurement_temperature 293(2)
_cell_measurement_theta_max 25.73
_cell_measurement_theta_min 1.32
_cell_volume 4136.7(4)
_computing_cell_refinement 'Bruker SMART'
_computing_data_collection 'Bruker SMART'
_computing_data_reduction 'Bruker SAINT'
_computing_molecular_graphics SHELXP-97
_computing_publication_material SHELXTL
_computing_structure_refinement 'SHELXL-97 (Sheldrick, 1997)'
_computing_structure_solution 'SHELXS-97 (Sheldrick, 1990)'
_diffrn_ambient_temperature 293(2)
_diffrn_measured_fraction_theta_full 0.987
_diffrn_measured_fraction_theta_max 0.987
_diffrn_measurement_device_type 'Bruker Smart APEX CCD area detector'
_diffrn_measurement_method 'phi and omega scans'
_diffrn_radiation_monochromator graphite
_diffrn_radiation_source 'fine-focus sealed tube'
_diffrn_radiation_type MoK\a
_diffrn_radiation_wavelength 0.71000
_diffrn_reflns_av_R_equivalents 0.0261
_diffrn_reflns_av_sigmaI/netI 0.0588
_diffrn_reflns_limit_h_max 17
_diffrn_reflns_limit_h_min -10
_diffrn_reflns_limit_k_max 17
_diffrn_reflns_limit_k_min -18
_diffrn_reflns_limit_l_max 22
_diffrn_reflns_limit_l_min -22
_diffrn_reflns_number 20726
_diffrn_reflns_theta_full 25.00
_diffrn_reflns_theta_max 25.00
_diffrn_reflns_theta_min 1.39
_exptl_absorpt_coefficient_mu 4.401
_exptl_absorpt_correction_T_max 0.495
_exptl_absorpt_correction_T_min 0.477
_exptl_absorpt_correction_type multi-scan
_exptl_absorpt_process_details SADABS
_exptl_crystal_colour 'dark blue'
_exptl_crystal_density_diffrn 2.944
_exptl_crystal_density_method 'not measured'
_exptl_crystal_description block
_exptl_crystal_F_000 3440
_exptl_crystal_size_max 0.20
_exptl_crystal_size_mid 0.18
_exptl_crystal_size_min 0.16
_refine_diff_density_max 5.020
_refine_diff_density_min -3.119
_refine_diff_density_rms 0.317
_refine_ls_extinction_method none
_refine_ls_goodness_of_fit_ref 1.093
_refine_ls_hydrogen_treatment constr
_refine_ls_matrix_type full
_refine_ls_number_parameters 1138
_refine_ls_number_reflns 14415
_refine_ls_number_restraints 811
_refine_ls_restrained_S_all 1.099
_refine_ls_R_factor_all 0.0820
_refine_ls_R_factor_gt 0.0757
_refine_ls_shift/su_max 0.001
_refine_ls_shift/su_mean 0.000
_refine_ls_structure_factor_coef Fsqd
_refine_ls_weighting_details 'calc w=1/[\s^2^(Fo^2^)+(0.1042P)^2^+104.5230P] where P=(Fo^2^+2Fc^2^)/3'
_refine_ls_weighting_scheme calc
_refine_ls_wR_factor_gt 0.1037
_refine_ls_wR_factor_ref 0.1251
_reflns_number_gt 10357
_reflns_number_total 14415
_reflns_threshold_expression >2sigma(I)
_cod_data_source_file c6ce02539k2.cif
_cod_data_source_block p
_cod_depositor_comments
;
Adding full bibliography for 7227906--7227907.cif.

2023-11-23
Z value and formula fixed to values more according to usual
chemical conventions.                 miguel
;
_cod_original_formula_sum 'C24 H28 As3 Cu2 Mo18 N16 Na O64'
_cod_original_formula_weight 3666.40
_cod_original_formula_moiety 'C24 H28 As3 Cu2 Mo18 N16 Na O64'
_cod_original_formula_units_Z 2
_cod_database_code 7227906

loop_
_symmetry_equiv_pos_as_xyz
'x, y, z'
'-x, -y, -z'

loop_
_atom_site_label
_atom_site_type_symbol
_atom_site_fract_x
_atom_site_fract_y
_atom_site_fract_z
_atom_site_U_iso_or_equiv
_atom_site_adp_type
_atom_site_occupancy
_atom_site_symmetry_multiplicity
_atom_site_calc_flag
_atom_site_refinement_flags
Mo1 Mo 0.13539(10) 0.56592(9) 0.76681(7) 0.0223(3) Uani 1 1 d U
Mo2 Mo 0.02883(9) 0.81577(9) 0.74644(7) 0.0210(3) Uani 1 1 d U
Mo3 Mo 0.35200(10) 0.87269(10) 0.53009(7) 0.0253(3) Uani 1 1 d U
Mo4 Mo 0.47266(10) 0.90784(10) 0.68012(7) 0.0247(3) Uani 1 1 d U
Mo5 Mo 0.57612(9) 0.68290(10) 0.69858(7) 0.0253(3) Uani 1 1 d U
Mo6 Mo 0.26135(9) 0.59902(9) 0.91573(7) 0.0208(3) Uani 1 1 d U
Mo7 Mo 0.45137(10) 0.64657(10) 0.55050(7) 0.0268(3) Uani 1 1 d U
Mo8 Mo 0.36948(10) 0.76458(11) 0.99567(7) 0.0264(3) Uani 1 1 d U
Mo9 Mo 0.46918(10) 0.91002(9) 0.87988(8) 0.0245(3) Uani 1 1 d U
Mo10 Mo 0.15403(9) 0.84694(10) 0.89846(7) 0.0231(3) Uani 1 1 d U
Mo11 Mo 0.25404(10) 0.99408(9) 0.78441(8) 0.0251(3) Uani 1 1 d U
Mo12 Mo 0.13130(10) 0.96307(9) 0.63127(8) 0.0250(3) Uani 1 1 d U
Mo13 Mo 0.57548(10) 0.68518(10) 0.89625(8) 0.0261(3) Uani 1 1 d U
Mo14 Mo 0.46441(9) 0.51973(9) 0.82239(7) 0.0216(3) Uani 1 1 d U
Mo15 Mo 0.33747(10) 0.48529(9) 0.67437(8) 0.0240(3) Uani 1 1 d U
Mo16 Mo 0.03629(10) 0.66594(10) 0.59024(8) 0.0276(3) Uani 1 1 d U
Mo17 Mo 0.14605(11) 0.81700(11) 0.47063(8) 0.0311(4) Uani 1 1 d U
Mo18 Mo 0.24247(11) 0.59035(10) 0.50191(8) 0.0309(4) Uani 1 1 d U
As2 As 0.4616(2) 0.5697(2) 0.98263(18) 0.0261(7) Uani 0.50 1 d PU
As3 As 0.23371(10) 0.72334(10) 0.64354(7) 0.0151(3) Uani 1 1 d U
As4 As 0.36795(10) 0.75957(10) 0.80534(8) 0.0145(3) Uani 1 1 d U
O1 O 0.0598(8) 0.5072(8) 0.8069(6) 0.033(3) Uani 1 1 d U
O2 O 0.3639(9) 0.9542(9) 0.4626(6) 0.043(3) Uani 1 1 d U
O3 O 0.6870(7) 0.6320(9) 0.6791(6) 0.034(3) Uani 1 1 d U
O4 O 0.3422(8) 0.7573(8) 1.0856(6) 0.033(3) Uani 1 1 d U
O5 O 0.5258(8) 0.5871(8) 0.7506(6) 0.029(3) Uani 1 1 d U
O6 O 0.5178(9) 0.9980(9) 0.6494(7) 0.042(3) Uani 1 1 d U
O7 O 0.0051(7) 0.7770(7) 0.6463(6) 0.026(2) Uani 1 1 d U
O8 O 0.6757(7) 0.6270(8) 0.9307(6) 0.030(3) Uani 1 1 d U
O9 O 0.6003(7) 0.6995(7) 0.8000(6) 0.025(2) Uani 1 1 d U
O10 O 0.5079(8) 0.9967(7) 0.9004(6) 0.032(3) Uani 1 1 d U
O11 O -0.0826(8) 0.8322(8) 0.7758(6) 0.033(3) Uani 1 1 d U
O12 O 0.3506(7) 0.6534(7) 0.8207(5) 0.020(2) Uani 1 1 d U
O13 O 0.5258(7) 0.6720(8) 0.6155(6) 0.028(3) Uani 1 1 d U
O14 O 0.5053(8) 0.9064(8) 0.7836(6) 0.030(3) Uani 1 1 d U
O15 O 0.5788(8) 0.8091(8) 0.6695(6) 0.032(3) Uani 1 1 d U
O16 O 0.0783(8) 0.5946(8) 0.6723(6) 0.029(3) Uani 1 1 d U
O17 O 0.4268(8) 0.8928(8) 0.5952(6) 0.030(3) Uani 1 1 d U
O18 O 0.1074(9) 0.8898(10) 0.3960(7) 0.046(3) Uani 1 1 d U
O19 O 0.5434(8) 0.4209(8) 0.8403(7) 0.036(3) Uani 1 1 d U
O20 O 0.5351(8) 0.5879(9) 0.4973(6) 0.037(3) Uani 1 1 d U
O21 O 0.2151(8) 0.5505(8) 0.9916(6) 0.031(3) Uani 1 1 d U
O22 O 0.2469(8) 0.9334(8) 0.5853(6) 0.030(3) Uani 1 1 d U
O23 O 0.0212(8) 0.9319(8) 0.6808(6) 0.035(3) Uani 1 1 d U
O24 O 0.0879(9) 1.0696(8) 0.5895(7) 0.040(3) Uani 1 1 d U
O25 O 0.2545(8) 0.8393(7) 0.4791(6) 0.027(3) Uani 1 1 d U
O26 O 0.3508(8) 0.9645(8) 0.7163(6) 0.030(3) Uani 1 1 d U
O27 O 0.1776(7) 0.7073(7) 0.5741(5) 0.022(2) Uani 1 1 d U
O28 O 0.5753(7) 0.8078(7) 0.9061(6) 0.026(2) Uani 1 1 d U
O29 O 0.3332(7) 0.7458(7) 0.6086(6) 0.024(2) Uani 1 1 d U
O30 O 0.1915(8) 0.7122(8) 0.4398(6) 0.040(3) Uani 1 1 d U
O31 O 0.4179(8) 0.8682(7) 0.9771(6) 0.027(3) Uani 1 1 d U
O32 O 0.0240(8) 0.7812(8) 0.5137(7) 0.039(3) Uani 1 1 d U
O33 O 0.4332(7) 0.7741(7) 0.7290(5) 0.022(2) Uani 1 1 d U
O34 O 0.2289(8) 0.4681(7) 0.7314(6) 0.027(2) Uani 1 1 d U
O35 O 0.3450(8) 0.6326(8) 0.4963(6) 0.029(3) Uani 1 1 d U
O36 O 0.4387(8) 0.7689(8) 0.4982(6) 0.030(3) Uani 1 1 d U
O37 O 0.2494(7) 0.6262(7) 0.7004(5) 0.021(2) Uani 1 1 d U
O38 O 0.1684(7) 0.8109(7) 0.6835(6) 0.024(2) Uani 1 1 d U
O39 O 0.1844(8) 0.7180(8) 0.9034(6) 0.028(3) Uani 1 1 d U
O40 O 0.3773(8) 0.5056(7) 0.9035(6) 0.028(3) Uani 1 1 d U
O41 O 0.1688(8) 0.9906(8) 0.7132(6) 0.029(3) Uani 1 1 d U
O42 O 0.4260(7) 0.7742(7) 0.8742(5) 0.019(2) Uani 1 1 d U
O43 O 0.0688(8) 0.8680(8) 0.9619(7) 0.037(3) Uani 1 1 d U
O44 O 0.2030(7) 0.5632(7) 0.8473(6) 0.026(2) Uani 1 1 d U
O45 O 0.2652(8) 0.5145(8) 0.5866(6) 0.030(3) Uani 1 1 d U
O46 O 0.3423(8) 0.6528(8) 0.9724(6) 0.029(3) Uani 1 1 d U
O47 O 0.0892(8) 0.8993(7) 0.5498(6) 0.027(3) Uani 1 1 d U
O48 O 0.1639(8) 0.9690(8) 0.8613(6) 0.034(3) Uani 1 1 d U
O49 O 0.4160(8) 0.5547(8) 0.6195(6) 0.028(3) Uani 1 1 d U
O50 O 0.4956(7) 0.6848(8) 0.9933(6) 0.029(3) Uani 1 1 d U
O51 O 0.2622(9) 0.5166(9) 0.4391(7) 0.044(3) Uani 1 1 d U
O52 O 0.3850(9) 0.3773(8) 0.6600(7) 0.036(3) Uani 1 1 d U
O53 O 0.3465(8) 0.9689(7) 0.8575(6) 0.028(3) Uani 1 1 d U
O54 O 0.2683(7) 0.8392(7) 0.8061(6) 0.024(2) Uani 1 1 d U
O55 O 0.3982(7) 0.4873(7) 0.7579(6) 0.026(2) Uani 1 1 d U
O56 O 0.5173(7) 0.5864(7) 0.8910(6) 0.025(2) Uani 1 1 d U
O57 O 0.2303(9) 1.1081(8) 0.7781(7) 0.039(3) Uani 1 1 d U
O58 O 0.0748(8) 0.8529(8) 0.8189(6) 0.028(3) Uani 1 1 d U
O59 O -0.0694(9) 0.6503(9) 0.5858(7) 0.042(3) Uani 1 1 d U
O60 O 0.1075(8) 0.5936(8) 0.5295(7) 0.039(3) Uani 1 1 d U
O61 O 0.2548(7) 0.8317(7) 0.9600(6) 0.026(2) Uani 1 1 d U
O62 O 0.0762(8) 0.6920(8) 0.7731(6) 0.028(3) Uani 1 1 d U
Cu1 Cu 0.0641(2) 0.6028(3) 0.0875(2) 0.0823(11) Uani 1 1 d U
N11 N -0.0199(12) 0.6204(12) 0.0179(9) 0.050(4) Uani 1 1 d U
N12 N -0.1425(13) 0.6181(13) -0.0334(10) 0.056(5) Uani 1 1 d U
N9 N 0.1392(16) 0.5867(16) 0.1615(12) 0.074(6) Uani 1 1 d U
N10 N 0.2585(16) 0.5676(16) 0.2265(13) 0.076(6) Uani 1 1 d U
C7 C 0.112(2) 0.595(2) 0.2334(18) 0.096(10) Uani 1 1 d U
H7 H 0.0507 0.6102 0.2517 0.115 Uiso 1 1 calc R
C9 C 0.228(2) 0.5748(19) 0.1601(16) 0.076(8) Uani 1 1 d U
H9 H 0.2660 0.5715 0.1181 0.091 Uiso 1 1 calc R
C11 C -0.0878(15) 0.6544(15) -0.0827(12) 0.050(5) Uani 1 1 d U
H11 H -0.0991 0.6738 -0.1308 0.060 Uiso 1 1 calc R
C10 C -0.1007(16) 0.5968(16) 0.0290(13) 0.059(6) Uani 1 1 d U
H10 H -0.1241 0.5703 0.0723 0.070 Uiso 1 1 calc R
C12 C -0.0139(17) 0.6585(17) -0.0519(14) 0.064(6) Uani 1 1 d U
H12 H 0.0338 0.6833 -0.0744 0.077 Uiso 1 1 calc R
C8 C 0.184(2) 0.580(2) 0.272(2) 0.104(11) Uani 1 1 d U
H8 H 0.1822 0.5782 0.3220 0.125 Uiso 1 1 calc R
Cu2 Cu 0.2114(2) 0.28744(19) 0.76152(14) 0.0528(7) Uani 1 1 d U
N4 N 0.2876(11) 0.2722(10) 0.8362(8) 0.037(4) Uani 1 1 d U
N2 N 0.1359(12) 0.3031(11) 0.6848(9) 0.046(4) Uani 1 1 d U
N1 N 0.0557(13) 0.2754(13) 0.6043(10) 0.053(5) Uani 1 1 d U
N3 N 0.3737(11) 0.3002(10) 0.9115(8) 0.038(4) Uani 1 1 d U
C20 C 0.3875(16) 0.2071(15) 0.9209(12) 0.053(5) Uani 1 1 d U
H20 H 0.4255 0.1642 0.9521 0.063 Uiso 1 1 calc R
C22 C 0.0515(16) 0.3662(16) 0.5918(12) 0.055(6) Uani 1 1 d U
H22 H 0.0183 0.4084 0.5573 0.067 Uiso 1 1 calc R
C19 C 0.3343(16) 0.1921(17) 0.8754(13) 0.059(6) Uani 1 1 d U
H19 H 0.3286 0.1341 0.8701 0.071 Uiso 1 1 calc R
C24 C 0.1113(15) 0.2384(15) 0.6595(11) 0.049(5) Uani 1 1 d U
H24 H 0.1289 0.1763 0.6765 0.059 Uiso 1 1 calc R
C21 C 0.3141(12) 0.3361(12) 0.8609(9) 0.033(4) Uani 1 1 d U
H21 H 0.2942 0.3984 0.8455 0.040 Uiso 1 1 calc R
C23 C 0.1042(14) 0.3849(14) 0.6383(11) 0.045(5) Uani 1 1 d U
H23 H 0.1172 0.4411 0.6394 0.054 Uiso 1 1 calc R
Na1 Na 0.0559(5) 1.0969(5) 0.9334(4) 0.0316(8) Uani 1 1 d DU
N6 N 0.2251(16) 1.0891(15) 1.0964(12) 0.073(6) Uani 1 1 d U
N5 N 0.1531(18) 1.0622(18) 1.0072(14) 0.079(5) Uani 1 1 d U
C15 C 0.140(2) 1.100(2) 1.0712(17) 0.087(9) Uani 1 1 d U
H15 H 0.0841 1.1276 1.0931 0.105 Uiso 1 1 calc R
C14 C 0.2857(19) 1.0397(18) 1.0521(14) 0.067(7) Uani 1 1 d U
H14 H 0.3488 1.0225 1.0567 0.080 Uiso 1 1 calc R
C13 C 0.2476(11) 1.0196(14) 1.0044(11) 0.046(5) Uani 1 1 d DU
H13 H 0.2776 0.9812 0.9709 0.055 Uiso 1 1 calc R
O2W O 0.6021(12) 0.4397(12) 0.6653(9) 0.078(5) Uani 1 1 d U
H2WA H 0.6421 0.4596 0.6366 0.093 Uiso 1 1 d R
H2WB H 0.6150 0.3850 0.6866 0.093 Uiso 1 1 d R
O1W O 0.2800(13) 0.1500(19) 0.2142(10) 0.115(9) Uani 1 1 d U
H1WA H 0.3202 0.1610 0.1811 0.138 Uiso 1 1 d R
H1WB H 0.2495 0.1114 0.2105 0.138 Uiso 1 1 d R
N1B N 0.5822(16) 0.2715(16) 0.7127(13) 0.078(6) Uani 1 1 d U
N1C N 0.581(2) 0.149(2) 0.6844(17) 0.112(9) Uani 1 1 d U
C3 C 0.597(2) 0.226(2) 0.6624(19) 0.097(10) Uani 1 1 d U
H3 H 0.6159 0.2459 0.6155 0.117 Uiso 1 1 calc R
C2 C 0.558(3) 0.225(3) 0.774(2) 0.108(11) Uani 1 1 d U
H2 H 0.5442 0.2451 0.8183 0.130 Uiso 1 1 calc R
C1 C 0.558(3) 0.146(3) 0.759(2) 0.126(13) Uani 1 1 d U
H1 H 0.5454 0.0966 0.7910 0.151 Uiso 1 1 calc R
C6 C 0.7234(16) 0.7008(15) 0.5065(12) 0.096(10) Uani 1 1 d GU
H6 H 0.7538 0.6495 0.5358 0.115 Uiso 1 1 calc R
N1G N 0.6713(18) 0.7003(17) 0.4484(14) 0.127(11) Uani 1 1 d GU
C5 C 0.6365(18) 0.793(2) 0.4181(13) 0.140(15) Uani 1 1 d GU
H5 H 0.6001 0.8120 0.3792 0.168 Uiso 1 1 calc R
C4 C 0.667(2) 0.8500(13) 0.4575(16) 0.150(17) Uani 1 1 d GU
H4 H 0.6542 0.9136 0.4489 0.180 Uiso 1 1 calc R
N1D N 0.7208(17) 0.7933(18) 0.5121(13) 0.123(10) Uani 1 1 d GU
N7 N -0.055(2) 1.122(2) 0.8693(12) 0.133(5) Uani 1 1 d GU
C18 C -0.149(2) 1.163(2) 0.8614(16) 0.160(18) Uani 1 1 d GU
H18 H -0.1891 1.1983 0.8931 0.192 Uiso 1 1 calc R
C17 C -0.1725(15) 1.141(2) 0.7966(18) 0.19(2) Uani 1 1 d GU
H17 H -0.2301 1.1591 0.7785 0.223 Uiso 1 1 calc R
N8 N -0.0921(19) 1.0862(17) 0.7645(11) 0.103(6) Uani 1 1 d GU
C16 C -0.0193(14) 1.0746(17) 0.8094(14) 0.089(6) Uani 1 1 d GU
H16 H 0.0410 1.0416 0.8010 0.106 Uiso 1 1 calc R
As1 As -0.0202(3) 0.8749(3) 0.5740(2) 0.0316(8) Uani 0.50 1 d PU

loop_
_atom_site_aniso_label
_atom_site_aniso_U_11
_atom_site_aniso_U_22
_atom_site_aniso_U_33
_atom_site_aniso_U_23
_atom_site_aniso_U_13
_atom_site_aniso_U_12
Mo1 0.0254(7) 0.0243(7) 0.0200(7) 0.0025(5) -0.0068(6) -0.0122(6)
Mo2 0.0154(7) 0.0265(7) 0.0211(7) -0.0056(6) -0.0043(5) -0.0024(5)
Mo3 0.0293(8) 0.0296(8) 0.0191(7) 0.0007(6) -0.0020(6) -0.0130(6)
Mo4 0.0264(8) 0.0268(7) 0.0240(7) 0.0012(6) -0.0033(6) -0.0141(6)
Mo5 0.0179(7) 0.0352(8) 0.0235(7) -0.0067(6) 0.0002(6) -0.0067(6)
Mo6 0.0217(7) 0.0254(7) 0.0175(6) 0.0021(5) -0.0054(5) -0.0111(6)
Mo7 0.0229(7) 0.0365(8) 0.0209(7) -0.0093(6) 0.0015(6) -0.0048(6)
Mo8 0.0211(7) 0.0437(9) 0.0170(7) -0.0061(6) -0.0050(6) -0.0097(6)
Mo9 0.0229(7) 0.0230(7) 0.0308(8) -0.0061(6) -0.0088(6) -0.0071(6)
Mo10 0.0164(7) 0.0285(7) 0.0239(7) -0.0075(6) -0.0013(6) -0.0022(6)
Mo11 0.0257(7) 0.0166(7) 0.0320(8) -0.0023(6) -0.0080(6) -0.0017(6)
Mo12 0.0272(8) 0.0185(7) 0.0282(7) -0.0003(6) -0.0098(6) -0.0020(6)
Mo13 0.0231(7) 0.0287(8) 0.0249(7) -0.0068(6) -0.0099(6) 0.0021(6)
Mo14 0.0192(7) 0.0194(7) 0.0252(7) 0.0003(5) -0.0065(6) -0.0030(5)
Mo15 0.0255(7) 0.0186(7) 0.0276(7) -0.0041(6) -0.0047(6) -0.0029(6)
Mo16 0.0282(8) 0.0299(8) 0.0276(8) -0.0018(6) -0.0111(6) -0.0095(6)
Mo17 0.0334(8) 0.0329(8) 0.0271(8) 0.0004(6) -0.0121(6) -0.0070(7)
Mo18 0.0352(9) 0.0324(8) 0.0261(8) -0.0093(6) -0.0080(6) -0.0041(7)
As2 0.0282(17) 0.0254(16) 0.0250(16) 0.0030(13) -0.0095(14) -0.0076(14)
As3 0.0165(7) 0.0169(7) 0.0128(7) -0.0025(6) -0.0043(6) -0.0041(6)
As4 0.0144(7) 0.0162(7) 0.0143(7) -0.0023(6) -0.0038(6) -0.0051(6)
O1 0.035(7) 0.048(7) 0.027(6) 0.001(5) -0.009(5) -0.028(6)
O2 0.055(9) 0.051(8) 0.028(7) 0.012(6) -0.003(6) -0.031(7)
O3 0.014(6) 0.052(8) 0.035(7) -0.008(6) -0.004(5) -0.003(5)
O4 0.035(7) 0.041(7) 0.022(6) -0.011(5) -0.004(5) -0.002(6)
O5 0.028(4) 0.031(4) 0.029(4) -0.007(4) -0.004(4) -0.008(4)
O6 0.050(8) 0.051(8) 0.034(7) -0.003(6) 0.001(6) -0.034(7)
O7 0.024(4) 0.028(4) 0.026(4) -0.007(3) -0.007(3) -0.003(3)
O8 0.023(6) 0.030(6) 0.038(7) -0.006(5) -0.013(5) -0.003(5)
O9 0.022(4) 0.030(4) 0.023(4) -0.005(3) -0.003(3) -0.007(3)
O10 0.039(7) 0.024(6) 0.038(7) -0.001(5) -0.022(6) -0.009(5)
O11 0.020(6) 0.047(7) 0.038(7) -0.010(6) -0.012(5) -0.009(5)
O12 0.021(4) 0.019(4) 0.021(4) -0.003(3) -0.001(3) -0.006(3)
O13 0.023(4) 0.033(4) 0.027(4) -0.007(4) 0.000(4) -0.005(4)
O14 0.035(5) 0.030(4) 0.027(4) -0.002(4) -0.006(4) -0.010(4)
O15 0.033(5) 0.033(4) 0.032(4) -0.005(4) -0.001(4) -0.010(4)
O16 0.031(4) 0.030(4) 0.028(4) -0.005(4) -0.008(4) -0.011(4)
O17 0.030(4) 0.033(4) 0.029(4) 0.000(4) -0.004(4) -0.012(4)
O18 0.046(8) 0.056(9) 0.031(7) 0.003(6) -0.018(6) -0.004(7)
O19 0.031(7) 0.033(7) 0.041(7) 0.000(6) -0.020(6) 0.001(5)
O20 0.031(7) 0.052(8) 0.029(6) -0.020(6) 0.003(5) -0.008(6)
O21 0.028(6) 0.044(7) 0.023(6) 0.005(5) -0.006(5) -0.017(6)
O22 0.031(4) 0.029(4) 0.030(4) -0.003(4) -0.002(4) -0.009(4)
O23 0.033(5) 0.034(5) 0.037(5) -0.004(4) -0.004(4) -0.008(4)
O24 0.048(8) 0.022(6) 0.049(8) 0.001(6) -0.029(6) -0.002(6)
O25 0.032(4) 0.027(4) 0.025(4) -0.005(3) -0.005(4) -0.008(4)
O26 0.030(4) 0.030(4) 0.029(4) -0.001(4) -0.006(4) -0.008(4)
O27 0.024(4) 0.023(4) 0.021(4) -0.001(3) -0.007(3) -0.007(3)
O28 0.027(4) 0.027(4) 0.024(4) -0.004(3) -0.007(4) -0.006(4)
O29 0.024(4) 0.026(4) 0.023(4) -0.006(3) -0.003(3) -0.004(3)
O30 0.035(5) 0.035(5) 0.029(4) 0.014(4) 0.015(4) 0.010(4)
O31 0.030(4) 0.028(4) 0.025(4) -0.007(4) -0.002(4) -0.008(4)
O32 0.032(5) 0.038(5) 0.047(5) 0.007(4) -0.010(4) -0.012(4)
O33 0.022(4) 0.022(4) 0.022(4) -0.002(3) -0.003(3) -0.006(3)
O34 0.028(4) 0.027(4) 0.025(4) -0.002(3) -0.007(4) -0.005(4)
O35 0.031(4) 0.034(4) 0.024(4) -0.007(4) -0.003(4) -0.007(4)
O36 0.031(4) 0.031(4) 0.027(4) -0.004(4) -0.001(4) -0.008(4)
O37 0.023(4) 0.022(4) 0.019(4) -0.002(3) -0.004(3) -0.006(3)
O38 0.025(4) 0.022(4) 0.023(4) -0.003(3) -0.003(3) -0.005(3)
O39 0.026(4) 0.034(4) 0.027(4) -0.006(4) -0.001(4) -0.009(4)
O40 0.029(4) 0.028(4) 0.028(4) -0.003(4) -0.006(4) -0.008(4)
O41 0.030(4) 0.029(4) 0.031(4) -0.004(4) -0.009(4) -0.006(4)
O42 0.019(4) 0.024(4) 0.018(4) -0.006(3) -0.005(3) -0.006(3)
O43 0.036(5) 0.040(5) 0.035(5) -0.009(4) -0.003(4) -0.005(4)
O44 0.027(4) 0.027(4) 0.025(4) 0.000(3) -0.007(4) -0.008(4)
O45 0.031(4) 0.031(4) 0.028(4) -0.007(4) -0.008(4) -0.007(4)
O46 0.031(4) 0.032(4) 0.029(4) -0.005(4) -0.005(4) -0.013(4)
O47 0.032(4) 0.024(4) 0.025(4) -0.004(3) -0.009(4) -0.002(4)
O48 0.033(5) 0.033(5) 0.036(5) -0.010(4) -0.002(4) -0.005(4)
O49 0.027(4) 0.030(4) 0.029(4) -0.005(4) -0.005(4) -0.007(4)
O50 0.023(4) 0.036(4) 0.028(4) -0.006(4) -0.005(4) -0.007(4)
O51 0.049(8) 0.041(8) 0.041(8) -0.016(6) -0.013(6) 0.000(6)
O52 0.046(8) 0.024(6) 0.046(7) -0.017(6) -0.016(6) -0.006(6)
O53 0.029(4) 0.027(4) 0.028(4) -0.005(4) -0.007(4) -0.007(4)
O54 0.023(4) 0.027(4) 0.023(4) -0.004(3) -0.005(3) -0.006(3)
O55 0.027(4) 0.026(4) 0.026(4) -0.007(3) -0.004(4) -0.007(4)
O56 0.025(4) 0.025(4) 0.027(4) -0.006(3) -0.003(4) -0.006(3)
O57 0.044(8) 0.024(6) 0.051(8) -0.011(6) -0.023(6) -0.001(6)
O58 0.027(4) 0.031(4) 0.026(4) -0.011(4) -0.001(4) -0.006(4)
O59 0.039(8) 0.051(8) 0.042(8) -0.007(6) -0.008(6) -0.017(6)
O60 0.033(5) 0.033(5) 0.056(5) -0.014(4) 0.007(4) -0.015(4)
O61 0.028(4) 0.027(4) 0.027(4) -0.008(3) -0.006(4) -0.007(4)
O62 0.030(4) 0.031(4) 0.025(4) -0.002(4) -0.006(4) -0.008(4)
Cu1 0.067(2) 0.107(3) 0.077(2) -0.0163(19) -0.0352(17) -0.0138(18)
N11 0.045(6) 0.056(6) 0.050(6) -0.007(4) -0.009(4) -0.015(4)
N12 0.053(6) 0.061(6) 0.056(6) -0.002(5) -0.009(5) -0.017(5)
N9 0.070(7) 0.081(7) 0.070(7) -0.013(5) -0.010(5) -0.015(5)
N10 0.073(8) 0.080(8) 0.077(8) -0.009(5) -0.009(5) -0.019(5)
C7 0.092(11) 0.101(11) 0.094(11) -0.012(5) -0.007(5) -0.022(5)
C9 0.075(9) 0.080(9) 0.074(9) -0.012(5) -0.006(5) -0.018(5)
C11 0.050(7) 0.053(7) 0.049(7) -0.004(5) -0.007(5) -0.013(5)
C10 0.057(7) 0.062(7) 0.056(7) -0.004(5) -0.004(5) -0.017(5)
C12 0.060(8) 0.067(8) 0.066(8) -0.004(5) -0.004(5) -0.019(5)
C8 0.104(12) 0.108(12) 0.101(12) -0.015(5) -0.009(5) -0.025(6)
Cu2 0.0611(17) 0.0543(15) 0.0506(15) -0.0053(12) -0.0373(13) -0.0147(13)
N4 0.041(5) 0.036(5) 0.037(5) -0.003(4) -0.012(4) -0.012(4)
N2 0.048(6) 0.042(6) 0.048(6) -0.004(4) -0.013(4) -0.009(4)
N1 0.056(6) 0.054(6) 0.053(6) -0.012(5) -0.014(5) -0.013(5)
N3 0.041(5) 0.038(5) 0.038(5) -0.006(4) -0.012(4) -0.013(4)
C20 0.057(7) 0.051(7) 0.053(7) -0.008(5) -0.013(5) -0.014(5)
C22 0.058(7) 0.054(7) 0.054(7) -0.008(5) -0.011(5) -0.009(5)
C19 0.064(7) 0.055(7) 0.062(7) -0.009(5) -0.016(5) -0.015(5)
C24 0.055(7) 0.047(7) 0.051(7) -0.012(5) -0.014(5) -0.015(5)
C21 0.035(6) 0.033(6) 0.033(6) -0.001(4) -0.007(4) -0.011(4)
C23 0.050(7) 0.042(6) 0.045(6) -0.009(5) -0.009(5) -0.010(5)
Na1 0.0286(11) 0.0362(12) 0.0314(11) -0.0067(9) -0.0084(8) -0.0062(9)
N6 0.075(7) 0.075(7) 0.071(7) -0.015(5) -0.011(5) -0.018(5)
N5 0.078(6) 0.081(6) 0.079(6) -0.014(4) -0.008(4) -0.017(4)
C15 0.087(10) 0.091(10) 0.085(10) -0.019(5) -0.006(5) -0.018(5)
C14 0.063(8) 0.070(8) 0.067(8) -0.012(5) -0.006(5) -0.013(5)
C13 0.044(6) 0.046(6) 0.047(6) -0.013(5) 0.003(5) -0.010(5)
O2W 0.086(13) 0.069(11) 0.065(11) -0.004(9) 0.024(10) -0.012(10)
O1W 0.069(13) 0.22(3) 0.078(13) -0.040(16) 0.017(11) -0.081(16)
N1B 0.079(8) 0.077(8) 0.078(8) -0.011(5) -0.006(5) -0.019(5)
N1C 0.116(10) 0.111(10) 0.110(10) -0.019(5) -0.008(5) -0.029(5)
C3 0.098(11) 0.098(11) 0.096(11) -0.013(5) -0.008(5) -0.023(5)
C2 0.108(12) 0.110(12) 0.106(12) -0.017(5) -0.007(5) -0.025(6)
C1 0.126(14) 0.125(14) 0.127(14) -0.013(5) -0.006(5) -0.032(6)
C6 0.098(11) 0.095(11) 0.094(11) -0.013(5) -0.003(5) -0.023(5)
N1G 0.126(12) 0.129(12) 0.126(12) -0.018(5) -0.007(5) -0.032(6)
C5 0.140(16) 0.140(16) 0.140(16) -0.020(6) -0.011(5) -0.034(6)
C4 0.151(17) 0.149(17) 0.151(17) -0.021(6) -0.013(5) -0.036(6)
N1D 0.124(11) 0.123(11) 0.122(11) -0.021(5) -0.009(5) -0.031(6)
N7 0.135(6) 0.133(6) 0.132(6) -0.018(4) -0.012(4) -0.032(4)
C18 0.160(19) 0.160(19) 0.160(19) -0.023(6) -0.009(5) -0.037(7)
C17 0.18(2) 0.19(2) 0.19(2) -0.024(6) -0.015(5) -0.045(7)
N8 0.104(7) 0.102(7) 0.102(7) -0.016(4) -0.009(4) -0.023(4)
C16 0.088(7) 0.088(7) 0.089(7) -0.011(4) -0.005(4) -0.019(4)
As1 0.0286(11) 0.0362(12) 0.0314(11) -0.0067(9) -0.0084(8) -0.0062(9)

loop_
_atom_type_symbol
_atom_type_description
_atom_type_scat_dispersion_real
_atom_type_scat_dispersion_imag
_atom_type_scat_source
C C 0.0033 0.0016 'International Tables Vol C Tables 4.2.6.8 and 6.1.1.4'
H H 0.0000 0.0000 'International Tables Vol C Tables 4.2.6.8 and 6.1.1.4'
As As 0.0499 2.0058 'International Tables Vol C Tables 4.2.6.8 and 6.1.1.4'
Mo Mo -1.6832 0.6857 'International Tables Vol C Tables 4.2.6.8 and 6.1.1.4'
N N 0.0061 0.0033 'International Tables Vol C Tables 4.2.6.8 and 6.1.1.4'
Na Na 0.0362 0.0249 'International Tables Vol C Tables 4.2.6.8 and 6.1.1.4'
O O 0.0106 0.0060 'International Tables Vol C Tables 4.2.6.8 and 6.1.1.4'
Cu Cu 0.3201 1.2651 'International Tables Vol C Tables 4.2.6.8 and 6.1.1.4'

loop_
_geom_angle_atom_site_label_1
_geom_angle_atom_site_label_2
_geom_angle_atom_site_label_3
_geom_angle
_geom_angle_site_symmetry_1
_geom_angle_site_symmetry_3
O1 Mo1 O44 99.3(5) . .
O1 Mo1 O62 105.2(6) . .
O44 Mo1 O62 89.7(5) . .
O1 Mo1 O34 100.0(6) . .
O44 Mo1 O34 91.7(5) . .
O62 Mo1 O34 154.2(5) . .
O1 Mo1 O16 94.1(5) . .
O44 Mo1 O16 165.8(5) . .
O62 Mo1 O16 82.4(5) . .
O34 Mo1 O16 90.4(5) . .
O1 Mo1 O37 170.2(5) . .
O44 Mo1 O37 84.7(4) . .
O62 Mo1 O37 83.6(4) . .
O34 Mo1 O37 70.9(4) . .
O16 Mo1 O37 82.7(4) . .
O11 Mo2 O58 100.7(5) . .
O11 Mo2 O62 103.7(6) . .
O58 Mo2 O62 95.5(5) . .
O11 Mo2 O23 98.5(6) . .
O58 Mo2 O23 95.1(5) . .
O62 Mo2 O23 153.1(5) . .
O11 Mo2 O7 92.6(5) . .
O58 Mo2 O7 166.0(5) . .
O62 Mo2 O7 85.5(4) . .
O23 Mo2 O7 78.4(5) . .
O11 Mo2 O38 167.5(5) . .
O58 Mo2 O38 87.4(4) . .
O62 Mo2 O38 84.7(4) . .
O23 Mo2 O38 71.1(4) . .
O7 Mo2 O38 78.7(4) . .
O2 Mo3 O17 100.6(6) . .
O2 Mo3 O36 101.2(6) . .
O17 Mo3 O36 95.4(5) . .
O2 Mo3 O22 102.0(6) . .
O17 Mo3 O22 89.0(5) . .
O36 Mo3 O22 155.1(5) . .
O2 Mo3 O25 90.9(5) . .
O17 Mo3 O25 167.1(5) . .
O36 Mo3 O25 88.1(5) . .
O22 Mo3 O25 82.8(5) . .
O2 Mo3 O29 170.3(5) . .
O17 Mo3 O29 87.6(4) . .
O36 Mo3 O29 72.7(4) . .
O22 Mo3 O29 83.1(4) . .
O25 Mo3 O29 81.5(4) . .
O6 Mo4 O17 99.7(5) . .
O6 Mo4 O15 100.4(6) . .
O17 Mo4 O15 92.4(5) . .
O6 Mo4 O26 102.9(6) . .
O17 Mo4 O26 90.6(5) . .
O15 Mo4 O26 155.6(5) . .
O6 Mo4 O14 92.1(5) . .
O17 Mo4 O14 167.8(5) . .
O15 Mo4 O14 88.5(5) . .
O26 Mo4 O14 83.7(5) . .
O6 Mo4 O33 171.0(5) . .
O17 Mo4 O33 86.0(4) . .
O15 Mo4 O33 72.2(4) . .
O26 Mo4 O33 83.9(4) . .
O14 Mo4 O33 82.7(4) . .
O3 Mo5 O13 99.9(5) . .
O3 Mo5 O5 104.4(6) . .
O13 Mo5 O5 90.5(5) . .
O3 Mo5 O15 99.9(6) . .
O13 Mo5 O15 94.5(5) . .
O5 Mo5 O15 154.0(5) . .
O3 Mo5 O9 92.8(5) . .
O13 Mo5 O9 166.6(4) . .
O5 Mo5 O9 82.2(4) . .
O15 Mo5 O9 87.5(5) . .
O3 Mo5 O33 170.0(5) . .
O13 Mo5 O33 86.1(4) . .
O5 Mo5 O33 83.3(4) . .
O15 Mo5 O33 71.6(4) . .
O9 Mo5 O33 82.0(4) . .
O21 Mo6 O44 100.9(5) . .
O21 Mo6 O39 102.8(5) . .
O44 Mo6 O39 91.2(5) . .
O21 Mo6 O40 100.1(5) . .
O44 Mo6 O40 94.8(5) . .
O39 Mo6 O40 154.8(5) . .
O21 Mo6 O46 92.1(5) . .
O44 Mo6 O46 167.0(5) . .
O39 Mo6 O46 86.4(5) . .
O40 Mo6 O46 82.3(4) . .
O21 Mo6 O12 169.3(5) . .
O44 Mo6 O12 86.2(4) . .
O39 Mo6 O12 84.9(4) . .
O40 Mo6 O12 71.2(4) . .
O46 Mo6 O12 80.8(4) . .
O20 Mo7 O13 98.7(5) . .
O20 Mo7 O49 104.2(6) . .
O13 Mo7 O49 91.5(5) . .
O20 Mo7 O36 99.5(6) . .
O13 Mo7 O36 90.6(5) . .
O49 Mo7 O36 155.5(5) . .
O20 Mo7 O35 94.9(5) . .
O13 Mo7 O35 166.3(4) . .
O49 Mo7 O35 83.7(5) . .
O36 Mo7 O35 88.6(5) . .
O20 Mo7 O29 170.9(5) . .
O13 Mo7 O29 84.2(4) . .
O49 Mo7 O29 84.2(4) . .
O36 Mo7 O29 71.8(4) . .
O35 Mo7 O29 82.5(4) . .
O4 Mo8 O31 102.4(5) . .
O4 Mo8 O61 100.9(5) . .
O31 Mo8 O61 92.1(5) . .
O4 Mo8 O46 102.1(5) . .
O31 Mo8 O46 155.0(5) . .
O61 Mo8 O46 88.0(5) . .
O4 Mo8 O50 100.6(5) . .
O31 Mo8 O50 89.9(5) . .
O61 Mo8 O50 157.5(4) . .
O46 Mo8 O50 80.9(5) . .
O4 Mo8 O42 172.9(5) . .
O31 Mo8 O42 73.7(4) . .
O61 Mo8 O42 85.3(4) . .
O46 Mo8 O42 81.4(4) . .
O50 Mo8 O42 73.7(4) . .
O4 Mo8 As2 100.3(4) . .
O31 Mo8 As2 129.6(4) . .
O61 Mo8 As2 126.7(3) . .
O46 Mo8 As2 39.7(3) . .
O50 Mo8 As2 41.7(3) . .
O42 Mo8 As2 78.4(3) . .
O10 Mo9 O14 104.1(6) . .
O10 Mo9 O53 102.4(5) . .
O14 Mo9 O53 90.8(5) . .
O10 Mo9 O28 98.9(5) . .
O14 Mo9 O28 90.5(5) . .
O53 Mo9 O28 157.7(5) . .
O10 Mo9 O31 98.8(5) . .
O14 Mo9 O31 156.9(5) . .
O53 Mo9 O31 87.4(5) . .
O28 Mo9 O31 82.8(5) . .
O10 Mo9 O42 168.2(5) . .
O14 Mo9 O42 84.8(4) . .
O53 Mo9 O42 84.9(4) . .
O28 Mo9 O42 73.0(4) . .
O31 Mo9 O42 72.1(4) . .
O43 Mo10 O39 103.7(5) . .
O43 Mo10 O48 100.9(6) . .
O39 Mo10 O48 155.4(5) . .
O43 Mo10 O61 96.8(5) . .
O39 Mo10 O61 87.1(5) . .
O48 Mo10 O61 90.7(5) . .
O43 Mo10 O58 96.3(5) . .
O39 Mo10 O58 88.2(5) . .
O48 Mo10 O58 88.4(5) . .
O61 Mo10 O58 166.8(4) . .
O43 Mo10 O54 172.2(5) . .
O39 Mo10 O54 84.1(4) . .
O48 Mo10 O54 71.3(4) . .
O61 Mo10 O54 84.4(4) . .
O58 Mo10 O54 82.9(4) . .
O57 Mo11 O26 104.5(6) . .
O57 Mo11 O48 99.9(6) . .
O26 Mo11 O48 155.6(5) . .
O57 Mo11 O41 95.7(5) . .
O26 Mo11 O41 88.8(5) . .
O48 Mo11 O41 89.6(5) . .
O57 Mo11 O53 96.3(5) . .
O26 Mo11 O53 87.9(5) . .
O48 Mo11 O53 88.6(5) . .
O41 Mo11 O53 167.9(5) . .
O57 Mo11 O54 171.3(5) . .
O26 Mo11 O54 84.1(4) . .
O48 Mo11 O54 71.5(4) . .
O41 Mo11 O54 84.0(4) . .
O53 Mo11 O54 84.1(4) . .
O24 Mo12 O22 102.0(6) . .
O24 Mo12 O41 100.5(5) . .
O22 Mo12 O41 95.9(5) . .
O24 Mo12 O23 101.5(6) . .
O22 Mo12 O23 152.7(5) . .
O41 Mo12 O23 93.4(5) . .
O24 Mo12 O47 92.4(5) . .
O22 Mo12 O47 85.5(5) . .
O41 Mo12 O47 166.4(5) . .
O23 Mo12 O47 79.8(5) . .
O24 Mo12 O38 170.2(5) . .
O22 Mo12 O38 83.9(4) . .
O41 Mo12 O38 86.5(4) . .
O23 Mo12 O38 71.0(4) . .
O47 Mo12 O38 80.2(4) . .
O8 Mo13 O9 105.4(5) . .
O8 Mo13 O28 101.1(5) . .
O9 Mo13 O28 94.5(5) . .
O8 Mo13 O56 101.6(5) . .
O9 Mo13 O56 91.2(5) . .
O28 Mo13 O56 154.1(5) . .
O8 Mo13 O50 96.4(5) . .
O9 Mo13 O50 157.6(5) . .
O28 Mo13 O50 86.1(5) . .
O56 Mo13 O50 79.3(4) . .
O8 Mo13 O42 167.3(5) . .
O9 Mo13 O42 86.7(4) . .
O28 Mo13 O42 73.8(4) . .
O56 Mo13 O42 81.4(4) . .
O50 Mo13 O42 71.9(4) . .
O8 Mo13 As2 96.1(4) . .
O9 Mo13 As2 128.1(3) . .
O28 Mo13 As2 127.2(3) . .
O56 Mo13 As2 37.7(3) . .
O50 Mo13 As2 42.3(3) . .
O42 Mo13 As2 78.7(3) . .
O19 Mo14 O55 100.4(5) . .
O19 Mo14 O5 103.1(6) . .
O55 Mo14 O5 93.7(5) . .
O19 Mo14 O40 99.0(6) . .
O55 Mo14 O40 94.8(5) . .
O5 Mo14 O40 154.5(5) . .
O19 Mo14 O56 93.1(5) . .
O55 Mo14 O56 166.5(4) . .
O5 Mo14 O56 83.0(4) . .
O40 Mo14 O56 83.1(4) . .
O19 Mo14 O12 169.3(5) . .
O55 Mo14 O12 86.1(4) . .
O5 Mo14 O12 84.8(4) . .
O40 Mo14 O12 71.8(4) . .
O56 Mo14 O12 80.6(4) . .
O52 Mo15 O49 104.7(6) . .
O52 Mo15 O34 99.6(6) . .
O49 Mo15 O34 155.4(5) . .
O52 Mo15 O55 99.2(5) . .
O49 Mo15 O55 88.5(5) . .
O34 Mo15 O55 91.9(5) . .
O52 Mo15 O45 93.7(5) . .
O49 Mo15 O45 85.5(5) . .
O34 Mo15 O45 88.8(5) . .
O55 Mo15 O45 166.8(4) . .
O52 Mo15 O37 170.3(5) . .
O49 Mo15 O37 84.5(4) . .
O34 Mo15 O37 71.0(4) . .
O55 Mo15 O37 84.0(4) . .
O45 Mo15 O37 83.8(4) . .
O59 Mo16 O60 103.9(6) . .
O59 Mo16 O16 105.1(6) . .
O60 Mo16 O16 96.1(6) . .
O59 Mo16 O7 100.6(5) . .
O60 Mo16 O7 153.1(5) . .
O16 Mo16 O7 88.0(5) . .
O59 Mo16 O32 96.9(6) . .
O60 Mo16 O32 92.4(6) . .
O16 Mo16 O32 153.7(5) . .
O7 Mo16 O32 73.7(5) . .
O59 Mo16 O27 168.3(5) . .
O60 Mo16 O27 74.1(5) . .
O16 Mo16 O27 86.6(4) . .
O7 Mo16 O27 79.7(4) . .
O32 Mo16 O27 71.8(4) . .
O59 Mo16 As1 96.5(5) . .
O60 Mo16 As1 128.6(4) . .
O16 Mo16 As1 123.4(4) . .
O7 Mo16 As1 36.2(3) . .
O32 Mo16 As1 38.0(4) . .
O27 Mo16 As1 76.7(3) . .
O18 Mo17 O30 104.4(6) . .
O18 Mo17 O25 103.3(6) . .
O30 Mo17 O25 95.2(6) . .
O18 Mo17 O47 100.2(6) . .
O30 Mo17 O47 153.4(5) . .
O25 Mo17 O47 88.9(5) . .
O18 Mo17 O32 100.0(6) . .
O30 Mo17 O32 93.0(6) . .
O25 Mo17 O32 152.4(5) . .
O47 Mo17 O32 72.6(5) . .
O18 Mo17 O27 170.6(5) . .
O30 Mo17 O27 73.7(4) . .
O25 Mo17 O27 86.1(4) . .
O47 Mo17 O27 80.3(4) . .
O32 Mo17 O27 71.1(4) . .
O18 Mo17 As1 98.2(5) . .
O30 Mo17 As1 129.6(4) . .
O25 Mo17 As1 122.5(4) . .
O47 Mo17 As1 34.7(3) . .
O32 Mo17 As1 38.4(4) . .
O27 Mo17 As1 76.8(3) . .
O51 Mo18 O35 105.7(6) . .
O51 Mo18 O45 103.7(6) . .
O35 Mo18 O45 95.8(5) . .
O51 Mo18 O60 98.4(6) . .
O35 Mo18 O60 154.6(5) . .
O45 Mo18 O60 86.0(5) . .
O51 Mo18 O30 100.5(6) . .
O35 Mo18 O30 83.9(5) . .
O45 Mo18 O30 154.9(5) . .
O60 Mo18 O30 84.0(5) . .
O51 Mo18 O27 164.6(5) . .
O35 Mo18 O27 84.9(4) . .
O45 Mo18 O27 85.9(4) . .
O60 Mo18 O27 69.9(4) . .
O30 Mo18 O27 69.1(4) . .
O56 As2 O46 101.8(5) . .
O56 As2 O50 83.9(5) . .
O46 As2 O50 81.7(5) . .
O56 As2 As2 99.1(4) . 2_667
O46 As2 As2 146.7(4) . 2_667
O50 As2 As2 126.4(4) . 2_667
O46 As2 Mo13 99.0(4) . .
As2 As2 Mo13 113.6(2) 2_667 .
O56 As2 Mo8 98.4(3) . .
As2 As2 Mo8 156.8(2) 2_667 .
Mo13 As2 Mo8 72.04(8) . .
O37 As3 O29 111.9(5) . .
O37 As3 O38 110.8(5) . .
O29 As3 O38 111.0(5) . .
O37 As3 O27 106.5(5) . .
O29 As3 O27 107.4(5) . .
O38 As3 O27 109.1(5) . .
O33 As4 O54 112.0(5) . .
O33 As4 O12 111.0(5) . .
O54 As4 O12 111.3(5) . .
O33 As4 O42 107.5(5) . .
O54 As4 O42 106.3(5) . .
O12 As4 O42 108.5(5) . .
Mo14 O5 Mo5 161.9(7) . .
As1 O7 Mo16 102.5(5) . .
As1 O7 Mo2 113.3(5) . .
Mo16 O7 Mo2 141.0(5) . .
Mo13 O9 Mo5 151.1(6) . .
As4 O12 Mo14 125.3(5) . .
As4 O12 Mo6 125.3(5) . .
Mo14 O12 Mo6 95.1(4) . .
Mo5 O13 Mo7 163.6(7) . .
Mo9 O14 Mo4 149.7(7) . .
Mo4 O15 Mo5 122.4(6) . .
Mo16 O16 Mo1 156.0(6) . .
Mo3 O17 Mo4 162.9(7) . .
Mo12 O22 Mo3 162.0(7) . .
Mo12 O23 Mo2 120.9(6) . .
Mo17 O25 Mo3 156.0(6) . .
Mo11 O26 Mo4 157.0(7) . .
As3 O27 Mo16 123.5(5) . .
As3 O27 Mo18 121.6(5) . .
Mo16 O27 Mo18 91.7(4) . .
As3 O27 Mo17 122.9(5) . .
Mo16 O27 Mo17 97.7(4) . .
Mo18 O27 Mo17 91.0(4) . .
Mo13 O28 Mo9 120.8(5) . .
As3 O29 Mo3 126.5(6) . .
As3 O29 Mo7 125.5(6) . .
Mo3 O29 Mo7 93.5(4) . .
Mo17 O30 Mo18 125.9(7) . .
Mo8 O31 Mo9 122.1(6) . .
As1 O32 Mo16 100.0(6) . .
As1 O32 Mo17 98.6(6) . .
Mo16 O32 Mo17 116.9(6) . .
As4 O33 Mo4 125.4(5) . .
As4 O33 Mo5 126.6(5) . .
Mo4 O33 Mo5 93.7(4) . .
Mo15 O34 Mo1 124.0(6) . .
Mo18 O35 Mo7 146.4(6) . .
Mo3 O36 Mo7 122.0(6) . .
As3 O37 Mo15 125.3(5) . .
As3 O37 Mo1 126.2(5) . .
Mo15 O37 Mo1 94.1(4) . .
As3 O38 Mo2 126.7(6) . .
As3 O38 Mo12 125.4(5) . .
Mo2 O38 Mo12 95.4(4) . .
Mo6 O39 Mo10 155.9(7) . .
Mo14 O40 Mo6 121.3(6) . .
Mo12 O41 Mo11 157.9(7) . .
As4 O42 Mo9 123.1(5) . .
As4 O42 Mo8 124.2(5) . .
Mo9 O42 Mo8 92.0(3) . .
As4 O42 Mo13 121.9(5) . .
Mo9 O42 Mo13 91.6(3) . .
Mo8 O42 Mo13 95.4(4) . .
Mo10 O43 Na1 175.8(7) . 2_577
Mo6 O44 Mo1 162.3(6) . .
Mo18 O45 Mo15 145.1(6) . .
As2 O46 Mo8 99.5(5) . .
As2 O46 Mo6 110.3(5) . .
Mo8 O46 Mo6 146.2(6) . .
As1 O47 Mo17 103.8(5) . .
As1 O47 Mo12 111.9(5) . .
Mo17 O47 Mo12 140.1(6) . .
Mo10 O48 Mo11 122.5(6) . .
Mo10 O48 Na1 113.8(5) . .
Mo11 O48 Na1 123.4(6) . .
Mo7 O49 Mo15 158.4(7) . .
Mo8 O50 As2 97.0(5) . .
Mo8 O50 Mo13 118.4(5) . .
As2 O50 Mo13 93.0(5) . .
Mo9 O53 Mo11 145.7(6) . .
As4 O54 Mo11 125.1(6) . .
As4 O54 Mo10 125.1(6) . .
Mo11 O54 Mo10 94.7(4) . .
Mo14 O55 Mo15 163.1(7) . .
As2 O56 Mo13 102.3(5) . .
As2 O56 Mo14 109.6(5) . .
Mo13 O56 Mo14 145.1(6) . .
Mo2 O58 Mo10 158.9(7) . .
Mo16 O60 Mo18 123.9(6) . .
Mo8 O61 Mo10 151.3(6) . .
Mo2 O62 Mo1 160.7(7) . .
N9 Cu1 N11 175.5(9) . .
C10 N11 C12 106.3(19) . .
C10 N11 Cu1 125.0(16) . .
C12 N11 Cu1 128.8(16) . .
C11 N12 C10 108(2) . .
C9 N9 C7 102(3) . .
C9 N9 Cu1 130(2) . .
C7 N9 Cu1 127(2) . .
C8 N10 C9 106(3) . .
C8 C7 N9 111(3) . .
C8 C7 H7 124.3 . .
N9 C7 H7 124.3 . .
N9 C9 N10 113(3) . .
N9 C9 H9 123.4 . .
N10 C9 H9 123.4 . .
N12 C11 C12 109(2) . .
N12 C11 H11 125.7 . .
C12 C11 H11 125.7 . .
N11 C10 N12 109(2) . .
N11 C10 H10 125.7 . .
N12 C10 H10 125.6 . .
C11 C12 N11 109(2) . .
C11 C12 H12 125.6 . .
N11 C12 H12 125.7 . .
C7 C8 N10 107(3) . .
C7 C8 H8 126.7 . .
N10 C8 H8 126.8 . .
N4 Cu2 N2 179.0(8) . .
C21 N4 C19 103.3(16) . .
C21 N4 Cu2 127.2(13) . .
C19 N4 Cu2 129.4(14) . .
C24 N2 C23 106.4(17) . .
C24 N2 Cu2 126.5(15) . .
C23 N2 Cu2 126.7(14) . .
C22 N1 C24 107.5(18) . .
C21 N3 C20 108.8(16) . .
C19 C20 N3 104(2) . .
C19 C20 H20 128.1 . .
N3 C20 H20 128.2 . .
C23 C22 N1 108(2) . .
C23 C22 H22 126.1 . .
N1 C22 H22 126.0 . .
C20 C19 N4 113(2) . .
C20 C19 H19 123.7 . .
N4 C19 H19 123.6 . .
N2 C24 N1 110.2(19) . .
N2 C24 H24 124.8 . .
N1 C24 H24 124.9 . .
N4 C21 N3 111.3(16) . .
N4 C21 H21 124.3 . .
N3 C21 H21 124.4 . .
C22 C23 N2 107.4(19) . .
C22 C23 H23 126.3 . .
N2 C23 H23 126.3 . .
N5 Na1 N7 171.6(12) . .
N5 Na1 O43 88.4(8) . 2_577
N7 Na1 O43 85.4(9) . 2_577
N5 Na1 O48 86.9(8) . .
N7 Na1 O48 95.3(9) . .
O43 Na1 O48 146.3(5) 2_577 .
N5 Na1 Na1 83.1(8) . 2_577
N7 Na1 Na1 88.7(9) . 2_577
O43 Na1 Na1 55.0(3) 2_577 2_577
O48 Na1 Na1 91.3(4) . 2_577
C14 N6 C15 106(2) . .
C15 N5 C13 102(2) . .
C15 N5 Na1 122(2) . .
C13 N5 Na1 133.9(19) . .
N6 C15 N5 108(3) . .
N6 C15 H15 125.9 . .
N5 C15 H15 125.8 . .
C13 C14 N6 112(2) . .
C13 C14 H14 124.1 . .
N6 C14 H14 124.2 . .
C14 C13 N5 111(2) . .
C14 C13 H13 124.5 . .
N5 C13 H13 124.2 . .
H2WA O2W H2WB 120.0 . .
H1WA O1W H1WB 120.0 . .
C3 N1B C2 112(3) . .
C3 N1C C1 107(3) . .
N1B C3 N1C 109(3) . .
N1B C3 H3 125.4 . .
N1C C3 H3 125.4 . .
C1 C2 N1B 107(4) . .
C1 C2 H2 126.8 . .
N1B C2 H2 126.7 . .
C2 C1 N1C 105(4) . .
C2 C1 H1 127.3 . .
N1C C1 H1 127.5 . .
N1G C6 N1D 108.0 . .
N1G C6 H6 126.1 . .
N1D C6 H6 125.9 . .
C6 N1G C5 108.0 . .
C4 C5 N1G 108.0 . .
C4 C5 H5 126.0 . .
N1G C5 H5 126.0 . .
C5 C4 N1D 108.0 . .
C5 C4 H4 126.0 . .
N1D C4 H4 126.0 . .
C6 N1D C4 108.0 . .
C16 N7 C18 108.0 . .
C16 N7 Na1 105.0(18) . .
C18 N7 Na1 146.9(18) . .
C17 C18 N7 108.0 . .
C17 C18 H18 126.0 . .
N7 C18 H18 126.0 . .
C18 C17 N8 108.0 . .
C18 C17 H17 126.0 . .
N8 C17 H17 126.0 . .
C16 N8 C17 108.0 . .
N8 C16 N7 108.0 . .
N8 C16 H16 126.0 . .
N7 C16 H16 126.0 . .
O47 As1 O7 102.7(5) . .
O47 As1 O32 84.0(5) . .
O7 As1 O32 82.7(5) . .
O7 As1 Mo17 98.9(4) . .
O47 As1 Mo16 99.7(4) . .
Mo17 As1 Mo16 71.42(10) . .

loop_
_geom_bond_atom_site_label_1
_geom_bond_atom_site_label_2
_geom_bond_distance
_geom_bond_site_symmetry_2
Mo1 O1 1.671(11) .
Mo1 O44 1.911(11) .
Mo1 O62 1.917(11) .
Mo1 O34 1.922(11) .
Mo1 O16 2.006(11) .
Mo1 O37 2.312(10) .
Mo2 O11 1.680(11) .
Mo2 O58 1.824(11) .
Mo2 O62 1.848(11) .
Mo2 O23 1.980(12) .
Mo2 O7 2.160(10) .
Mo2 O38 2.293(11) .
Mo3 O2 1.663(12) .
Mo3 O17 1.866(11) .
Mo3 O36 1.910(11) .
Mo3 O22 1.911(11) .
Mo3 O25 2.049(11) .
Mo3 O29 2.303(11) .
Mo4 O6 1.681(12) .
Mo4 O17 1.882(11) .
Mo4 O15 1.915(12) .
Mo4 O26 1.922(11) .
Mo4 O14 2.063(11) .
Mo4 O33 2.295(10) .
Mo5 O3 1.682(11) .
Mo5 O13 1.863(11) .
Mo5 O5 1.904(11) .
Mo5 O15 1.924(12) .
Mo5 O9 2.054(10) .
Mo5 O33 2.316(10) .
Mo6 O21 1.673(11) .
Mo6 O44 1.860(11) .
Mo6 O39 1.882(11) .
Mo6 O40 1.971(11) .
Mo6 O46 2.093(11) .
Mo6 O12 2.302(10) .
Mo7 O20 1.683(11) .
Mo7 O13 1.896(11) .
Mo7 O49 1.898(11) .
Mo7 O36 1.941(11) .
Mo7 O35 2.067(11) .
Mo7 O29 2.321(10) .
Mo8 O4 1.697(11) .
Mo8 O31 1.873(11) .
Mo8 O61 1.906(11) .
Mo8 O46 1.972(11) .
Mo8 O50 1.981(11) .
Mo8 O42 2.355(10) .
Mo8 As2 2.976(4) .
Mo9 O10 1.684(11) .
Mo9 O14 1.846(11) .
Mo9 O53 1.902(11) .
Mo9 O28 1.974(11) .
Mo9 O31 1.988(11) .
Mo9 O42 2.344(10) .
Mo10 O43 1.664(12) .
Mo10 O39 1.890(11) .
Mo10 O48 1.918(12) .
Mo10 O61 1.960(11) .
Mo10 O58 1.998(11) .
Mo10 O54 2.310(11) .
Mo11 O57 1.669(11) .
Mo11 O26 1.851(11) .
Mo11 O48 1.940(12) .
Mo11 O41 1.975(11) .
Mo11 O53 1.996(11) .
Mo11 O54 2.289(11) .
Mo12 O24 1.690(11) .
Mo12 O22 1.842(11) .
Mo12 O41 1.847(11) .
Mo12 O23 1.945(12) .
Mo12 O47 2.170(11) .
Mo12 O38 2.324(10) .
Mo13 O8 1.688(11) .
Mo13 O9 1.807(10) .
Mo13 O28 1.906(11) .
Mo13 O56 1.946(11) .
Mo13 O50 2.081(11) .
Mo13 O42 2.361(10) .
Mo13 As2 2.956(4) .
Mo14 O19 1.677(11) .
Mo14 O55 1.853(11) .
Mo14 O5 1.877(11) .
Mo14 O40 1.930(11) .
Mo14 O56 2.097(11) .
Mo14 O12 2.304(10) .
Mo15 O52 1.671(11) .
Mo15 O49 1.903(11) .
Mo15 O34 1.912(11) .
Mo15 O55 1.918(11) .
Mo15 O45 2.014(11) .
Mo15 O37 2.313(10) .
Mo16 O59 1.684(13) .
Mo16 O60 1.792(12) .
Mo16 O16 1.822(11) .
Mo16 O7 2.062(10) .
Mo16 O32 2.076(12) .
Mo16 O27 2.350(10) .
Mo16 As1 3.053(5) .
Mo17 O18 1.709(12) .
Mo17 O30 1.733(12) .
Mo17 O25 1.782(11) .
Mo17 O47 2.075(11) .
Mo17 O32 2.096(12) .
Mo17 O27 2.370(10) .
Mo17 As1 3.038(5) .
Mo18 O51 1.712(12) .
Mo18 O35 1.807(12) .
Mo18 O45 1.830(11) .
Mo18 O60 2.037(12) .
Mo18 O30 2.050(11) .
Mo18 O27 2.361(10) .
As2 O56 1.850(11) .
As2 O46 1.928(12) .
As2 O50 1.993(12) .
As2 As2 2.182(7) 2_667
As3 O37 1.668(10) .
As3 O29 1.668(11) .
As3 O38 1.674(10) .
As3 O27 1.716(10) .
As4 O33 1.673(10) .
As4 O54 1.674(11) .
As4 O12 1.679(10) .
As4 O42 1.716(10) .
O7 As1 1.849(12) .
O32 As1 1.907(14) .
O43 Na1 2.597(14) 2_577
O47 As1 1.780(12) .
O48 Na1 2.653(14) .
Cu1 N9 1.84(2) .
Cu1 N11 1.868(17) .
N11 C10 1.34(3) .
N11 C12 1.36(3) .
N12 C11 1.33(3) .
N12 C10 1.35(3) .
N9 C9 1.30(3) .
N9 C7 1.39(4) .
N10 C8 1.34(4) .
N10 C9 1.36(3) .
C7 C8 1.33(4) .
C7 H7 0.9300 .
C9 H9 0.9300 .
C11 C12 1.33(3) .
C11 H11 0.9300 .
C10 H10 0.9300 .
C12 H12 0.9300 .
C8 H8 0.9300 .
Cu2 N4 1.866(15) .
Cu2 N2 1.889(17) .
N4 C21 1.31(2) .
N4 C19 1.39(3) .
N2 C24 1.31(2) .
N2 C23 1.41(3) .
N1 C22 1.35(3) .
N1 C24 1.37(3) .
N3 C21 1.34(2) .
N3 C20 1.37(3) .
C20 C19 1.32(3) .
C20 H20 0.9300 .
C22 C23 1.35(3) .
C22 H22 0.9300 .
C19 H19 0.9300 .
C24 H24 0.9300 .
C21 H21 0.9300 .
C23 H23 0.9300 .
Na1 N5 2.05(3) .
Na1 N7 2.09(3) .
Na1 O43 2.597(14) 2_577
Na1 Na1 4.145(16) 2_577
N6 C14 1.34(3) .
N6 C15 1.38(4) .
N5 C15 1.39(4) .
N5 C13 1.41(3) .
C15 H15 0.9300 .
C14 C13 1.24(3) .
C14 H14 0.9300 .
C13 H13 0.9300 .
O2W H2WA 0.8500 .
O2W H2WB 0.8500 .
O1W H1WA 0.8500 .
O1W H1WB 0.8500 .
N1B C3 1.23(4) .
N1B C2 1.32(4) .
N1C C3 1.25(4) .
N1C C1 1.42(5) .
C3 H3 0.9300 .
C2 C1 1.27(5) .
C2 H2 0.9300 .
C1 H1 0.9300 .
C6 N1G 1.4200 .
C6 N1D 1.4200 .
C6 H6 0.9300 .
N1G C5 1.4200 .
C5 C4 1.4200 .
C5 H5 0.9300 .
C4 N1D 1.4200 .
C4 H4 0.9300 .
N7 C16 1.4200 .
N7 C18 1.4200 .
C18 C17 1.4200 .
C18 H18 0.9300 .
C17 N8 1.4200 .
C17 H17 0.9300 .
N8 C16 1.4200 .
C16 H16 0.9300 .

loop_
_geom_hbond_atom_site_label_D
_geom_hbond_atom_site_label_H
_geom_hbond_atom_site_label_A
_geom_hbond_distance_DH
_geom_hbond_distance_HA
_geom_hbond_distance_DA
_geom_hbond_angle_DHA
_geom_hbond_site_symmetry_A
O2W H2WA O51 0.85 1.98 2.82(2) 168.5 2_666
O2W H2WB N1B 0.85 1.90 2.66(3) 148.7 .
O1W H1WA O28 0.85 2.23 3.08(2) 179.1 2_666
O1W H1WB N6 0.85 2.31 2.82(3) 118.2 1_544
O1W H1WB O11 0.85 2.44 2.91(2) 115.2 2_566
